data_8106403
loop_
_publ_author_name
'Wang, Limin'
'Zhao, Linxiu'
'Qin, Tingting'

_publ_section_title
;
 Crystal stucture of 2-(tert-butyl)-6-(hydroxymethyl)-4-methylphenol,
 C12H18O2
;
_journal_issue 6
_journal_name_full 'Zeitschrift f\"ur Kristallographie - New Crystal Structures'
_journal_page_first 1071
_journal_page_last 1072
_journal_paper_doi 10.1515/ncrs-2018-0177
_journal_volume 233
_journal_year 2018
_chemical_formula_moiety 'C12 H18 O2'
_chemical_formula_sum 'C12 H18 O2'
_chemical_formula_weight 194.26
_space_group_crystal_system orthorhombic
_space_group_IT_number 61
_space_group_name_Hall '-P 2ac 2ab'
_space_group_name_H-M_alt 'P b c a'
_atom_sites_solution_hydrogens geom
_atom_sites_solution_primary direct
_atom_sites_solution_secondary difmap
_cell_angle_alpha 90.00
_cell_angle_beta 90.00
_cell_angle_gamma 90.00
_cell_formula_units_Z 16
_cell_length_a 17.9560(6)
_cell_length_b 9.8553(3)
_cell_length_c 25.5955(7)
_cell_measurement_reflns_used 3886
_cell_measurement_temperature 107.45(10)
_cell_measurement_theta_max 28.9000
_cell_measurement_theta_min 3.9030
_cell_volume 4529.4(2)
_computing_cell_refinement
;
CrysAlisPro, Agilent Technologies,
Version 1.171.37.35 (release 13-08-2014 CrysAlis171 .NET)
(compiled Aug 13 2014,18:06:01)
;
_computing_data_collection
;
CrysAlisPro, Agilent Technologies,
Version 1.171.37.35 (release 13-08-2014 CrysAlis171 .NET)
(compiled Aug 13 2014,18:06:01)
;
_computing_data_reduction
;
CrysAlisPro, Agilent Technologies,
Version 1.171.37.35 (release 13-08-2014 CrysAlis171 .NET)
(compiled Aug 13 2014,18:06:01)
;
_computing_molecular_graphics
;
O. V. Dolomanov, L. J. Bourhis, R. J. Gildea, J. A. K. Howard and H. Puschmann,
OLEX2: a complete structure solution, refinement and analysis program.
J. Appl. Cryst. (2009). 42, 339-341.
;
_computing_publication_material
;
O. V. Dolomanov, L. J. Bourhis, R. J. Gildea, J. A. K. Howard and H. Puschmann,
OLEX2: a complete structure solution, refinement and analysis program.
J. Appl. Cryst. (2009). 42, 339-341.
;
_computing_structure_refinement 'SHELXL-97 (Sheldrick, 1997)'
_computing_structure_solution 'A short history of SHELX (Sheldrick, 2007)/Bruker'
_diffrn_ambient_environment N~2~
_diffrn_ambient_temperature 107.45(10)
_diffrn_detector 'CCD plate'
_diffrn_detector_area_resol_mean 16.0971
_diffrn_detector_type Eos
_diffrn_measured_fraction_theta_full 0.9963
_diffrn_measured_fraction_theta_max 0.8887
_diffrn_measurement_details
;
#__ type_ start__ end____ width___ exp.time_
  1 omega  -78.00  -38.00   1.0000    8.0000
omega____ theta____ kappa____ phi______ frames
    -      -13.4210  -57.0000  120.0000 40

#__ type_ start__ end____ width___ exp.time_
  2 omega  -76.00    9.00   1.0000    8.0000
omega____ theta____ kappa____ phi______ frames
    -      -13.4210  -77.0000   30.0000 85

#__ type_ start__ end____ width___ exp.time_
  3 omega  -30.00   10.00   1.0000    8.0000
omega____ theta____ kappa____ phi______ frames
    -      -13.4210   57.0000 -150.0000 40

#__ type_ start__ end____ width___ exp.time_
  4 omega   25.00   53.00   1.0000    8.0000
omega____ theta____ kappa____ phi______ frames
    -      -13.4210   57.0000 -150.0000 28
;
_diffrn_measurement_device 'four-circle diffractometer'
_diffrn_measurement_device_type 'Xcalibur, Eos, Gemini'
_diffrn_measurement_method '\w scans'
_diffrn_orient_matrix_UB_11 0.0224959000
_diffrn_orient_matrix_UB_12 0.0116133000
_diffrn_orient_matrix_UB_13 -0.0223392000
_diffrn_orient_matrix_UB_21 -0.0323474000
_diffrn_orient_matrix_UB_22 0.0014570000
_diffrn_orient_matrix_UB_23 -0.0159123000
_diffrn_orient_matrix_UB_31 -0.0029925000
_diffrn_orient_matrix_UB_32 0.0709889000
_diffrn_orient_matrix_UB_33 0.0039699000
_diffrn_radiation_monochromator graphite
_diffrn_radiation_probe x-ray
_diffrn_radiation_type 'Mo K\a'
_diffrn_radiation_wavelength 0.71073
_diffrn_reflns_av_R_equivalents 0.0355
_diffrn_reflns_av_unetI/netI 0.0342
_diffrn_reflns_limit_h_max 22
_diffrn_reflns_limit_h_min -18
_diffrn_reflns_limit_k_max 10
_diffrn_reflns_limit_k_min -12
_diffrn_reflns_limit_l_max 31
_diffrn_reflns_limit_l_min -21
_diffrn_reflns_number 15984
_diffrn_reflns_theta_full 26.00
_diffrn_reflns_theta_max 26.00
_diffrn_reflns_theta_min 3.07
_diffrn_source 'Enhance (Mo) X-ray Source'
_exptl_absorpt_coefficient_mu 0.076
_exptl_absorpt_correction_T_max 1.00000
_exptl_absorpt_correction_T_min 0.89275
_exptl_absorpt_correction_type multi-scan
_exptl_absorpt_process_details
;
CrysAlisPro, Agilent Technologies,
Version 1.171.37.35 (release 13-08-2014 CrysAlis171 .NET)
(compiled Aug 13 2014,18:06:01)
Empirical absorption correction using spherical harmonics,
 implemented in SCALE3 ABSPACK scaling algorithm.
;
_exptl_crystal_density_diffrn 1.140
_exptl_crystal_density_method 'not measured'
_exptl_crystal_description
;
;
_exptl_crystal_F_000 1696
_exptl_crystal_size_max 0.40
_exptl_crystal_size_mid 0.35
_exptl_crystal_size_min 0.30
_refine_diff_density_max 0.218
_refine_diff_density_min -0.187
_refine_diff_density_rms 0.039
_refine_ls_extinction_method none
_refine_ls_goodness_of_fit_ref 1.061
_refine_ls_hydrogen_treatment mixed
_refine_ls_matrix_type full
_refine_ls_number_parameters 265
_refine_ls_number_reflns 4444
_refine_ls_number_restraints 0
_refine_ls_restrained_S_all 1.061
_refine_ls_R_factor_all 0.0677
_refine_ls_R_factor_gt 0.0490
_refine_ls_shift/su_max 0.001
_refine_ls_shift/su_mean 0.000
_refine_ls_structure_factor_coef Fsqd
_refine_ls_weighting_details 'calc w=1/[\s^2^(Fo^2^)+(0.0445P)^2^+1.4361P] where P=(Fo^2^+2Fc^2^)/3'
_refine_ls_weighting_scheme calc
_refine_ls_wR_factor_gt 0.1071
_refine_ls_wR_factor_ref 0.1162
_reflns_number_gt 3450
_reflns_number_total 4444
_reflns_threshold_expression >2sigma(I)
_cod_data_source_file suppl_ncrs-2018-0177_suppl.cif
_cod_data_source_block exp_5454
_cod_database_code 8106403
_reflns_odcompleteness_completeness 99.63
_reflns_odcompleteness_iscentric 1
_reflns_odcompleteness_theta 26.32

loop_
_space_group_symop_id
_space_group_symop_operation_xyz
1 'x, y, z'
2 '-x+1/2, -y, z+1/2'
3 'x+1/2, -y+1/2, -z'
4 '-x, y+1/2, -z+1/2'
5 '-x, -y, -z'
6 'x-1/2, y, -z-1/2'
7 '-x-1/2, y-1/2, z'
8 'x, -y-1/2, z-1/2'

loop_
_atom_site_label
_atom_site_type_symbol
_atom_site_fract_x
_atom_site_fract_y
_atom_site_fract_z
_atom_site_U_iso_or_equiv
_atom_site_adp_type
_atom_site_occupancy
_atom_site_symmetry_multiplicity
_atom_site_calc_flag
_atom_site_refinement_flags
_atom_site_disorder_assembly
_atom_site_disorder_group
O3 O 0.22389(6) 0.33864(11) 0.52452(4) 0.0273(3) Uani 1 1 d . . .
H3 H 0.2663 0.3426 0.5127 0.041 Uiso 1 1 calc R . .
C14 C 0.15357(9) 0.19605(15) 0.58331(6) 0.0212(3) Uani 1 1 d . . .
C18 C 0.28943(9) 0.20929(16) 0.58879(6) 0.0238(4) Uani 1 1 d . . .
C17 C 0.28867(10) 0.11780(17) 0.63021(6) 0.0279(4) Uani 1 1 d . . .
H17 H 0.3335 0.0902 0.6450 0.033 Uiso 1 1 calc R . .
C13 C 0.22202(9) 0.24753(15) 0.56586(6) 0.0201(3) Uani 1 1 d . . .
O4 O 0.36620(7) 0.28735(12) 0.51476(5) 0.0322(3) Uani 1 1 d . . .
H4 H 0.3618 0.2137 0.5002 0.048 Uiso 1 1 calc R . .
C15 C 0.15659(9) 0.10781(16) 0.62599(6) 0.0234(4) Uani 1 1 d . . .
H15 H 0.1120 0.0744 0.6392 0.028 Uiso 1 1 calc R . .
C16 C 0.22232(10) 0.06710(16) 0.64980(6) 0.0264(4) Uani 1 1 d . . .
C21 C 0.07889(9) 0.23146(17) 0.55694(6) 0.0260(4) Uani 1 1 d . . .
C23 C 0.08113(10) 0.19249(19) 0.49872(6) 0.0325(4) Uani 1 1 d . . .
H23A H 0.0911 0.0971 0.4955 0.049 Uiso 1 1 calc R . .
H23B H 0.1197 0.2430 0.4815 0.049 Uiso 1 1 calc R . .
H23C H 0.0340 0.2131 0.4829 0.049 Uiso 1 1 calc R . .
C19 C 0.36239(10) 0.26875(18) 0.57046(7) 0.0326(4) Uani 1 1 d . . .
H19A H 0.3698 0.3558 0.5874 0.039 Uiso 1 1 calc R . .
H19B H 0.4026 0.2093 0.5812 0.039 Uiso 1 1 calc R . .
C22 C 0.06248(10) 0.38388(18) 0.56384(7) 0.0351(4) Uani 1 1 d . . .
H22A H 0.1049 0.4357 0.5528 0.053 Uiso 1 1 calc R . .
H22B H 0.0522 0.4025 0.5999 0.053 Uiso 1 1 calc R . .
H22C H 0.0201 0.4084 0.5430 0.053 Uiso 1 1 calc R . .
C24 C 0.01359(10) 0.1535(2) 0.58122(8) 0.0397(5) Uani 1 1 d . . .
H24A H 0.0098 0.1756 0.6176 0.060 Uiso 1 1 calc R . .
H24B H 0.0218 0.0577 0.5774 0.060 Uiso 1 1 calc R . .
H24C H -0.0318 0.1782 0.5638 0.060 Uiso 1 1 calc R . .
C20 C 0.22143(11) -0.03259(19) 0.69471(7) 0.0390(5) Uani 1 1 d . . .
H20A H 0.2377 0.0121 0.7260 0.059 Uiso 1 1 calc R . .
H20B H 0.2543 -0.1068 0.6870 0.059 Uiso 1 1 calc R . .
H20C H 0.1718 -0.0664 0.6996 0.059 Uiso 1 1 calc R . .
O1 O 0.08734(6) 0.45506(12) 0.38465(4) 0.0289(3) Uani 1 1 d . . .
H1 H 0.0934 0.4883 0.4137 0.043 Uiso 1 1 calc R . .
C2 C 0.15441(9) 0.31608(15) 0.32409(6) 0.0192(3) Uani 1 1 d . . .
C1 C 0.15468(8) 0.40912(15) 0.36579(6) 0.0198(3) Uani 1 1 d . . .
C6 C 0.22116(9) 0.45741(15) 0.38728(6) 0.0201(3) Uani 1 1 d . . .
O2 O 0.16362(7) 0.54516(11) 0.46794(4) 0.0277(3) Uani 1 1 d . . .
H2 H 0.1755 0.4818 0.4869 0.042 Uiso 1 1 calc R . .
C4 C 0.29107(9) 0.31850(16) 0.32662(6) 0.0227(4) Uani 1 1 d . . .
C5 C 0.28857(9) 0.41045(15) 0.36756(6) 0.0220(4) Uani 1 1 d . . .
H5 H 0.3329 0.4414 0.3821 0.026 Uiso 1 1 calc R . .
C3 C 0.22364(9) 0.27362(15) 0.30597(6) 0.0207(3) Uani 1 1 d . . .
H3A H 0.2250 0.2118 0.2785 0.025 Uiso 1 1 calc R . .
C9 C 0.08113(9) 0.26602(16) 0.29950(6) 0.0252(4) Uani 1 1 d . . .
C7 C 0.22060(10) 0.56577(16) 0.42887(6) 0.0273(4) Uani 1 1 d . . .
H7A H 0.2689 0.5677 0.4459 0.033 Uiso 1 1 calc R . .
H7B H 0.2129 0.6533 0.4124 0.033 Uiso 1 1 calc R . .
C8 C 0.36410(9) 0.26631(19) 0.30537(7) 0.0353(4) Uani 1 1 d . . .
H8A H 0.4036 0.3260 0.3158 0.053 Uiso 1 1 calc R . .
H8B H 0.3617 0.2628 0.2679 0.053 Uiso 1 1 calc R . .
H8C H 0.3734 0.1770 0.3189 0.053 Uiso 1 1 calc R . .
C11 C 0.09518(10) 0.17168(18) 0.25300(7) 0.0339(4) Uani 1 1 d . . .
H11A H 0.1237 0.2188 0.2270 0.051 Uiso 1 1 calc R . .
H11B H 0.0484 0.1439 0.2383 0.051 Uiso 1 1 calc R . .
H11C H 0.1223 0.0932 0.2645 0.051 Uiso 1 1 calc R . .
C12 C 0.03578(10) 0.18677(19) 0.34031(7) 0.0342(4) Uani 1 1 d . . .
H12A H 0.0638 0.1093 0.3517 0.051 Uiso 1 1 calc R . .
H12B H -0.0102 0.1572 0.3250 0.051 Uiso 1 1 calc R . .
H12C H 0.0255 0.2444 0.3697 0.051 Uiso 1 1 calc R . .
C10 C 0.03578(10) 0.38732(18) 0.27933(7) 0.0364(5) Uani 1 1 d . . .
H10A H 0.0240 0.4465 0.3079 0.055 Uiso 1 1 calc R . .
H10B H -0.0095 0.3553 0.2636 0.055 Uiso 1 1 calc R . .
H10C H 0.0644 0.4360 0.2538 0.055 Uiso 1 1 calc R . .

loop_
_atom_site_aniso_label
_atom_site_aniso_U_11
_atom_site_aniso_U_22
_atom_site_aniso_U_33
_atom_site_aniso_U_23
_atom_site_aniso_U_13
_atom_site_aniso_U_12
O3 0.0231(6) 0.0272(6) 0.0315(6) 0.0087(5) 0.0082(5) 0.0014(5)
C14 0.0230(9) 0.0194(8) 0.0211(8) -0.0014(6) 0.0018(6) 0.0025(7)
C18 0.0221(9) 0.0239(8) 0.0254(8) -0.0101(7) -0.0019(7) 0.0009(7)
C17 0.0294(10) 0.0300(9) 0.0242(8) -0.0080(7) -0.0107(7) 0.0101(8)
C13 0.0246(9) 0.0161(7) 0.0196(8) -0.0020(6) 0.0013(6) 0.0016(7)
O4 0.0272(7) 0.0281(6) 0.0412(7) -0.0089(5) 0.0078(5) -0.0072(6)
C15 0.0279(9) 0.0217(8) 0.0205(8) -0.0025(6) 0.0032(7) 0.0006(7)
C16 0.0373(10) 0.0224(8) 0.0195(8) -0.0036(7) -0.0025(7) 0.0075(8)
C21 0.0184(9) 0.0330(9) 0.0267(9) 0.0070(7) 0.0034(7) 0.0030(7)
C23 0.0238(10) 0.0448(11) 0.0290(9) 0.0027(8) -0.0034(7) 0.0021(8)
C19 0.0262(10) 0.0337(10) 0.0380(10) -0.0152(8) -0.0016(8) -0.0025(8)
C22 0.0286(10) 0.0405(11) 0.0362(10) 0.0065(8) 0.0076(8) 0.0144(8)
C24 0.0210(10) 0.0565(12) 0.0417(11) 0.0124(9) 0.0025(8) -0.0008(9)
C20 0.0566(13) 0.0356(10) 0.0250(9) 0.0031(8) -0.0046(8) 0.0120(9)
O1 0.0236(7) 0.0349(7) 0.0282(6) -0.0084(5) 0.0009(5) 0.0087(5)
C2 0.0205(8) 0.0175(7) 0.0194(8) 0.0026(6) -0.0002(6) -0.0008(6)
C1 0.0194(9) 0.0198(8) 0.0200(8) 0.0024(6) 0.0026(6) 0.0048(7)
C6 0.0254(9) 0.0174(7) 0.0175(7) 0.0035(6) -0.0005(6) -0.0018(7)
O2 0.0388(7) 0.0242(6) 0.0202(6) 0.0001(5) 0.0014(5) 0.0063(5)
C4 0.0217(9) 0.0224(8) 0.0241(8) 0.0049(7) 0.0038(7) -0.0013(7)
C5 0.0192(9) 0.0232(8) 0.0235(8) 0.0051(6) -0.0022(6) -0.0060(7)
C3 0.0253(9) 0.0178(8) 0.0191(8) 0.0005(6) 0.0031(6) -0.0002(7)
C9 0.0213(9) 0.0257(8) 0.0286(9) -0.0007(7) -0.0024(7) -0.0021(7)
C7 0.0367(10) 0.0239(9) 0.0214(8) 0.0002(7) 0.0022(7) -0.0039(8)
C8 0.0250(10) 0.0415(11) 0.0395(11) -0.0013(8) 0.0086(8) 0.0003(8)
C11 0.0308(10) 0.0355(10) 0.0354(10) -0.0081(8) -0.0032(8) -0.0095(8)
C12 0.0217(10) 0.0377(10) 0.0432(11) 0.0007(8) 0.0022(8) -0.0056(8)
C10 0.0306(11) 0.0365(10) 0.0420(11) 0.0003(9) -0.0164(8) -0.0002(8)

loop_
_atom_type_symbol
_atom_type_description
_atom_type_scat_dispersion_real
_atom_type_scat_dispersion_imag
_atom_type_scat_source
C C 0.0033 0.0016 'International Tables Vol C Tables 4.2.6.8 and 6.1.1.4'
H H 0.0000 0.0000 'International Tables Vol C Tables 4.2.6.8 and 6.1.1.4'
O O 0.0106 0.0060 'International Tables Vol C Tables 4.2.6.8 and 6.1.1.4'

loop_
_geom_angle_atom_site_label_1
_geom_angle_atom_site_label_2
_geom_angle_atom_site_label_3
_geom_angle
_geom_angle_site_symmetry_1
_geom_angle_site_symmetry_3
C13 O3 H3 109.5 . .
C13 C14 C21 122.74(13) . .
C15 C14 C13 116.11(14) . .
C15 C14 C21 121.14(14) . .
C17 C18 C13 119.10(15) . .
C17 C18 C19 119.78(15) . .
C13 C18 C19 121.10(15) . .
C18 C17 H17 119.4 . .
C16 C17 C18 121.17(15) . .
C16 C17 H17 119.4 . .
O3 C13 C14 119.87(13) . .
O3 C13 C18 118.28(13) . .
C18 C13 C14 121.85(14) . .
C19 O4 H4 109.5 . .
C14 C15 H15 118.1 . .
C16 C15 C14 123.81(15) . .
C16 C15 H15 118.1 . .
C17 C16 C15 117.91(15) . .
C17 C16 C20 121.22(15) . .
C15 C16 C20 120.84(16) . .
C23 C21 C14 110.17(13) . .
C23 C21 C22 111.05(14) . .
C22 C21 C14 109.69(14) . .
C24 C21 C14 111.97(13) . .
C24 C21 C23 106.69(14) . .
C24 C21 C22 107.21(14) . .
C21 C23 H23A 109.5 . .
C21 C23 H23B 109.5 . .
C21 C23 H23C 109.5 . .
H23A C23 H23B 109.5 . .
H23A C23 H23C 109.5 . .
H23B C23 H23C 109.5 . .
C18 C19 H19A 108.9 . .
C18 C19 H19B 108.9 . .
O4 C19 C18 113.49(13) . .
O4 C19 H19A 108.9 . .
O4 C19 H19B 108.9 . .
H19A C19 H19B 107.7 . .
C21 C22 H22A 109.5 . .
C21 C22 H22B 109.5 . .
C21 C22 H22C 109.5 . .
H22A C22 H22B 109.5 . .
H22A C22 H22C 109.5 . .
H22B C22 H22C 109.5 . .
C21 C24 H24A 109.5 . .
C21 C24 H24B 109.5 . .
C21 C24 H24C 109.5 . .
H24A C24 H24B 109.5 . .
H24A C24 H24C 109.5 . .
H24B C24 H24C 109.5 . .
C16 C20 H20A 109.5 . .
C16 C20 H20B 109.5 . .
C16 C20 H20C 109.5 . .
H20A C20 H20B 109.5 . .
H20A C20 H20C 109.5 . .
H20B C20 H20C 109.5 . .
C1 O1 H1 109.5 . .
C1 C2 C9 121.44(14) . .
C3 C2 C1 116.47(14) . .
C3 C2 C9 122.08(14) . .
O1 C1 C2 118.47(13) . .
O1 C1 C6 119.97(13) . .
C6 C1 C2 121.55(14) . .
C1 C6 C7 120.88(14) . .
C5 C6 C1 119.15(14) . .
C5 C6 C7 119.85(14) . .
C7 O2 H2 109.5 . .
C5 C4 C3 117.79(14) . .
C5 C4 C8 121.54(15) . .
C3 C4 C8 120.66(15) . .
C6 C5 H5 119.3 . .
C4 C5 C6 121.34(14) . .
C4 C5 H5 119.3 . .
C2 C3 C4 123.68(14) . .
C2 C3 H3A 118.2 . .
C4 C3 H3A 118.2 . .
C11 C9 C2 111.80(13) . .
C11 C9 C12 107.87(14) . .
C11 C9 C10 107.38(14) . .
C12 C9 C2 109.74(13) . .
C10 C9 C2 109.94(13) . .
C10 C9 C12 110.06(14) . .
C6 C7 H7A 108.9 . .
C6 C7 H7B 108.9 . .
O2 C7 C6 113.19(13) . .
O2 C7 H7A 108.9 . .
O2 C7 H7B 108.9 . .
H7A C7 H7B 107.8 . .
C4 C8 H8A 109.5 . .
C4 C8 H8B 109.5 . .
C4 C8 H8C 109.5 . .
H8A C8 H8B 109.5 . .
H8A C8 H8C 109.5 . .
H8B C8 H8C 109.5 . .
C9 C11 H11A 109.5 . .
C9 C11 H11B 109.5 . .
C9 C11 H11C 109.5 . .
H11A C11 H11B 109.5 . .
H11A C11 H11C 109.5 . .
H11B C11 H11C 109.5 . .
C9 C12 H12A 109.5 . .
C9 C12 H12B 109.5 . .
C9 C12 H12C 109.5 . .
H12A C12 H12B 109.5 . .
H12A C12 H12C 109.5 . .
H12B C12 H12C 109.5 . .
C9 C10 H10A 109.5 . .
C9 C10 H10B 109.5 . .
C9 C10 H10C 109.5 . .
H10A C10 H10B 109.5 . .
H10A C10 H10C 109.5 . .
H10B C10 H10C 109.5 . .

loop_
_geom_bond_atom_site_label_1
_geom_bond_atom_site_label_2
_geom_bond_distance
_geom_bond_site_symmetry_2
O3 H3 0.8200 .
O3 C13 1.3880(18) .
C14 C13 1.403(2) .
C14 C15 1.397(2) .
C14 C21 1.541(2) .
C18 C17 1.392(2) .
C18 C13 1.397(2) .
C18 C19 1.510(2) .
C17 H17 0.9300 .
C17 C16 1.386(2) .
O4 H4 0.8200 .
O4 C19 1.439(2) .
C15 H15 0.9300 .
C15 C16 1.387(2) .
C16 C20 1.512(2) .
C21 C23 1.539(2) .
C21 C22 1.541(2) .
C21 C24 1.534(2) .
C23 H23A 0.9600 .
C23 H23B 0.9600 .
C23 H23C 0.9600 .
C19 H19A 0.9700 .
C19 H19B 0.9700 .
C22 H22A 0.9600 .
C22 H22B 0.9600 .
C22 H22C 0.9600 .
C24 H24A 0.9600 .
C24 H24B 0.9600 .
C24 H24C 0.9600 .
C20 H20A 0.9600 .
C20 H20B 0.9600 .
C20 H20C 0.9600 .
O1 H1 0.8200 .
O1 C1 1.3784(18) .
C2 C1 1.407(2) .
C2 C3 1.391(2) .
C2 C9 1.540(2) .
C1 C6 1.398(2) .
C6 C5 1.391(2) .
C6 C7 1.508(2) .
O2 H2 0.8200 .
O2 C7 1.4451(19) .
C4 C5 1.386(2) .
C4 C3 1.393(2) .
C4 C8 1.510(2) .
C5 H5 0.9300 .
C3 H3A 0.9300 .
C9 C11 1.531(2) .
C9 C12 1.537(2) .
C9 C10 1.536(2) .
C7 H7A 0.9700 .
C7 H7B 0.9700 .
C8 H8A 0.9600 .
C8 H8B 0.9600 .
C8 H8C 0.9600 .
C11 H11A 0.9600 .
C11 H11B 0.9600 .
C11 H11C 0.9600 .
C12 H12A 0.9600 .
C12 H12B 0.9600 .
C12 H12C 0.9600 .
C10 H10A 0.9600 .
C10 H10B 0.9600 .
C10 H10C 0.9600 .

loop_
_geom_torsion_atom_site_label_1
_geom_torsion_atom_site_label_2
_geom_torsion_atom_site_label_3
_geom_torsion_atom_site_label_4
_geom_torsion
_geom_torsion_site_symmetry_1
_geom_torsion_site_symmetry_2
_geom_torsion_site_symmetry_3
_geom_torsion_site_symmetry_4
C14 C15 C16 C17 0.4(2) . . . .
C14 C15 C16 C20 -177.86(15) . . . .
C18 C17 C16 C15 1.6(2) . . . .
C18 C17 C16 C20 179.84(15) . . . .
C17 C18 C13 O3 -179.86(13) . . . .
C17 C18 C13 C14 -0.2(2) . . . .
C17 C18 C19 O4 143.47(15) . . . .
C13 C14 C15 C16 -2.1(2) . . . .
C13 C14 C21 C23 57.2(2) . . . .
C13 C14 C21 C22 -65.32(19) . . . .
C13 C14 C21 C24 175.78(15) . . . .
C13 C18 C17 C16 -1.7(2) . . . .
C13 C18 C19 O4 -38.4(2) . . . .
C15 C14 C13 O3 -178.33(13) . . . .
C15 C14 C13 C18 2.0(2) . . . .
C15 C14 C21 C23 -121.70(16) . . . .
C15 C14 C21 C22 115.76(16) . . . .
C15 C14 C21 C24 -3.1(2) . . . .
C21 C14 C13 O3 2.7(2) . . . .
C21 C14 C13 C18 -177.00(14) . . . .
C21 C14 C15 C16 176.85(14) . . . .
C19 C18 C17 C16 176.46(14) . . . .
C19 C18 C13 O3 2.0(2) . . . .
C19 C18 C13 C14 -178.28(14) . . . .
O1 C1 C6 C5 -179.66(13) . . . .
O1 C1 C6 C7 -3.7(2) . . . .
C2 C1 C6 C5 -1.2(2) . . . .
C2 C1 C6 C7 174.84(14) . . . .
C1 C2 C3 C4 -0.3(2) . . . .
C1 C2 C9 C11 176.88(14) . . . .
C1 C2 C9 C12 -63.47(19) . . . .
C1 C2 C9 C10 57.72(19) . . . .
C1 C6 C5 C4 1.0(2) . . . .
C1 C6 C7 O2 42.4(2) . . . .
C5 C6 C7 O2 -141.58(14) . . . .
C5 C4 C3 C2 0.1(2) . . . .
C3 C2 C1 O1 179.34(13) . . . .
C3 C2 C1 C6 0.8(2) . . . .
C3 C2 C9 C11 -2.2(2) . . . .
C3 C2 C9 C12 117.43(16) . . . .
C3 C2 C9 C10 -121.38(16) . . . .
C3 C4 C5 C6 -0.5(2) . . . .
C9 C2 C1 O1 0.2(2) . . . .
C9 C2 C1 C6 -178.32(13) . . . .
C9 C2 C3 C4 178.84(14) . . . .
C7 C6 C5 C4 -175.08(14) . . . .
C8 C4 C5 C6 -179.48(14) . . . .
C8 C4 C3 C2 179.15(14) . . . .
